data_1566427
loop_
_publ_author_name
'Zhang, Qiu-Chi'
'Xue, Xiaoping'
'Hong, Biqiong'
'Gu, Zhenhua'

_publ_section_title
;
 Torsional Strain Inversed Chemoselectivity in Pd-Catalyzed
 Atroposelective Carboxylation Reaction of Dibenzothiophenium
;
_journal_name_full 'Chemical Science'
_journal_paper_doi 10.1039/D2SC00341D
_journal_year 2022
_chemical_absolute_configuration ad
_chemical_formula_moiety 'C30 H29 N O S'
_chemical_formula_sum 'C30 H29 N O S'
_chemical_formula_weight 451.60
_space_group_crystal_system trigonal
_space_group_IT_number 152
_space_group_name_Hall 'P 31 2"'
_space_group_name_H-M_alt 'P 31 2 1'
_atom_sites_solution_hydrogens geom
_atom_sites_solution_primary dual
_audit_creation_date 2021-09-15
_audit_creation_method
;
Olex2 1.3-alpha
(compiled 2020.09.11 svn.r3730fd0d for OlexSys, GUI svn.r6159)
;
_audit_update_record
;
2021-12-20 deposited with the CCDC.	2022-02-28 downloaded from the CCDC.
;
_cell_angle_alpha 90
_cell_angle_beta 90
_cell_angle_gamma 120
_cell_formula_units_Z 6
_cell_length_a 10.0094(4)
_cell_length_b 10.0094(4)
_cell_length_c 42.946(2)
_cell_measurement_reflns_used 9309
_cell_measurement_temperature 219.99(10)
_cell_measurement_theta_max 73.1270
_cell_measurement_theta_min 3.0650
_cell_volume 3726.2(3)
_computing_cell_refinement 'CrysAlisPro 1.171.38.43f (Rigaku OD, 2015)'
_computing_data_collection 'CrysAlisPro 1.171.38.43f (Rigaku OD, 2015)'
_computing_data_reduction 'CrysAlisPro 1.171.38.43f (Rigaku OD, 2015)'
_computing_molecular_graphics 'Olex2 1.3-alpha (Dolomanov et al., 2009)'
_computing_publication_material 'Olex2 1.3-alpha (Dolomanov et al., 2009)'
_computing_structure_refinement 'SHELXL 2018/3 (Sheldrick, 2015)'
_computing_structure_solution 'SHELXT  (Sheldrick, 2015)'
_diffrn_ambient_environment N~2~
_diffrn_ambient_temperature 219.99(10)
_diffrn_detector 'CCD plate'
_diffrn_detector_area_resol_mean 5.2684
_diffrn_detector_type AtlasS2
_diffrn_measured_fraction_theta_full 1.000
_diffrn_measured_fraction_theta_max 0.995
_diffrn_measurement_details
;
List of Runs (angles in degrees, time in seconds):

  # Type    Start    End  Width  t~exp~   \w     \q     \k     \f   Frames
#--------------------------------------------------------------------------
  1  \w   -115.00 -18.00   1.00    1.00    --  -40.73 -37.00   0.00   97
  2  \w    -87.00  41.00   1.00    1.00    --  -40.73   0.00 120.00  128
  3  \w   -109.00 -83.00   1.00    1.00    --  -40.73 -48.00 -24.00   26
  4  \w     35.00  60.00   1.00    1.00    --   40.73-125.00  90.00   25
  5  \w    102.00 128.00   1.00    1.38    --  107.58 125.00  90.00   26
  6  \w     60.00 122.00   1.00    1.38    --  107.58-125.00-180.00   62
  7  \w     26.00 109.00   1.00    1.38    --  107.58 -94.00-150.00   83
  8  \w     92.00 118.00   1.00    1.38    --  107.58  45.00   0.00   26
  9  \w     35.00 130.00   1.00    1.38    --  107.58 -61.00-150.00   95
 10  \w    138.00 178.00   1.00    1.38    --  107.58  45.00   0.00   40
 11  \w     79.00 119.00   1.00    1.38    --  107.58  30.00-120.00   40
 12  \w     83.00 173.00   1.00    1.38    --  107.58  45.00 -60.00   90
 13  \w     94.00 120.00   1.00    1.38    --  107.58 125.00  30.00   26
 14  \w     32.00 140.00   1.00    1.38    --  107.58 -77.00   0.00  108
;
_diffrn_measurement_device 'four-circle diffractometer'
_diffrn_measurement_device_type 'SuperNova, Dual, Cu at zero, AtlasS2'
_diffrn_measurement_method '\w scans'
_diffrn_orient_matrix_type 'CrysAlisPro convention (1999,Acta A55,543-557)'
_diffrn_orient_matrix_UB_11 -0.0754440000
_diffrn_orient_matrix_UB_12 -0.0283782000
_diffrn_orient_matrix_UB_13 -0.0324378000
_diffrn_orient_matrix_UB_21 -0.1228122000
_diffrn_orient_matrix_UB_22 0.0344253000
_diffrn_orient_matrix_UB_23 0.0131671000
_diffrn_orient_matrix_UB_31 0.1037872000
_diffrn_orient_matrix_UB_32 0.1719221000
_diffrn_orient_matrix_UB_33 -0.0079704000
_diffrn_radiation_monochromator mirror
_diffrn_radiation_probe x-ray
_diffrn_radiation_type 'Cu K\a'
_diffrn_radiation_wavelength 1.54184
_diffrn_reflns_av_R_equivalents 0.0421
_diffrn_reflns_av_unetI/netI 0.0312
_diffrn_reflns_Laue_measured_fraction_full 1.000
_diffrn_reflns_Laue_measured_fraction_max 0.995
_diffrn_reflns_limit_h_max 12
_diffrn_reflns_limit_h_min -11
_diffrn_reflns_limit_k_max 12
_diffrn_reflns_limit_k_min -10
_diffrn_reflns_limit_l_max 53
_diffrn_reflns_limit_l_min -52
_diffrn_reflns_number 19253
_diffrn_reflns_point_group_measured_fraction_full 1.000
_diffrn_reflns_point_group_measured_fraction_max 0.991
_diffrn_reflns_theta_full 67.684
_diffrn_reflns_theta_max 73.955
_diffrn_reflns_theta_min 3.087
_diffrn_source 'micro-focus sealed X-ray tube'
_diffrn_source_type 'SuperNova (Cu) X-ray Source'
_exptl_absorpt_coefficient_mu 1.314
_exptl_absorpt_correction_T_max 1.00000
_exptl_absorpt_correction_T_min 0.59368
_exptl_absorpt_correction_type multi-scan
_exptl_absorpt_process_details
;
CrysAlisPro 1.171.38.43f (Rigaku Oxford Diffraction, 2015)
Empirical absorption correction using spherical harmonics,
 implemented in SCALE3 ABSPACK scaling algorithm.
;
_exptl_crystal_colour colourless
_exptl_crystal_colour_primary colourless
_exptl_crystal_density_diffrn 1.207
_exptl_crystal_description block
_exptl_crystal_F_000 1440
_exptl_crystal_size_max 0.14
_exptl_crystal_size_mid 0.13
_exptl_crystal_size_min 0.1
_refine_diff_density_max 0.195
_refine_diff_density_min -0.236
_refine_diff_density_rms 0.045
_refine_ls_abs_structure_details
;
 Flack x determined using 1764 quotients [(I+)-(I-)]/[(I+)+(I-)]
 (Parsons, Flack and Wagner, Acta Cryst. B69 (2013) 249-259).
;
_refine_ls_abs_structure_Flack 0.002(10)
_refine_ls_extinction_method none
_refine_ls_goodness_of_fit_ref 1.090
_refine_ls_hydrogen_treatment constr
_refine_ls_matrix_type full
_refine_ls_number_parameters 303
_refine_ls_number_reflns 4999
_refine_ls_number_restraints 0
_refine_ls_restrained_S_all 1.090
_refine_ls_R_factor_all 0.0471
_refine_ls_R_factor_gt 0.0436
_refine_ls_shift/su_max 0.001
_refine_ls_shift/su_mean 0.000
_refine_ls_structure_factor_coef Fsqd
_refine_ls_weighting_details 'w=1/[\s^2^(Fo^2^)+(0.0472P)^2^+0.8848P] where P=(Fo^2^+2Fc^2^)/3'
_refine_ls_weighting_scheme calc
_refine_ls_wR_factor_gt 0.1060
_refine_ls_wR_factor_ref 0.1089
_reflns_Friedel_coverage 0.700
_reflns_Friedel_fraction_full 1.000
_reflns_Friedel_fraction_max 0.986
_reflns_number_gt 4716
_reflns_number_total 4999
_reflns_threshold_expression 'I > 2\s(I)'
_cod_data_source_file d2sc00341d2.cif
_cod_data_source_block 128-14
_cod_original_cell_volume 3726.2(4)
_cod_database_code 1566427
_shelx_shelxl_version_number 2018/3
_shelx_space_group_comment
;
The symmetry employed for this shelxl refinement is uniquely defined
by the following loop, which should always be used as a source of
symmetry information in preference to the above space-group names.
They are only intended as comments.
;
_reflns_odcompleteness_completeness 99.96
_reflns_odcompleteness_iscentric 1
_reflns_odcompleteness_theta 66.97
_olex2_refinement_description
;
1. Fixed Uiso
 At 1.2 times of:
  All C(H) groups, All N(H) groups
 At 1.5 times of:
  All C(H,H,H) groups
2.a Aromatic/amide H refined with riding coordinates:
 N1(H1), C4(H4), C5(H5), C9(H9), C10(H10), C12(H12), C13(H13), C18(H18),
 C19(H19), C22(H22), C23(H23), C24(H24), C25(H25), C26(H26)
2.b Idealised Me refined as rotating group:
 C14(H14A,H14B,H14C), C27(H27A,H27B,H27C), C28(H28A,H28B,H28C), C29(H29A,H29B,
 H29C), C30(H30A,H30B,H30C)
;
_olex2_date_sample_data_collection 2021-09-14
_olex2_submission_special_instructions 'No special instructions were received'
_oxdiff_exptl_absorpt_empirical_details
;
Empirical correction (ABSPACK) includes:
- Absorption correction using spherical harmonics
- Frame scaling
;
_oxdiff_exptl_absorpt_empirical_full_max 1.690
_oxdiff_exptl_absorpt_empirical_full_min 0.597

loop_
_space_group_symop_operation_xyz
'x, y, z'
'-y, x-y, z+1/3'
'-x+y, -x, z+2/3'
'y, x, -z'
'x-y, -y, -z+2/3'
'-x, -x+y, -z+1/3'

loop_
_atom_site_label
_atom_site_type_symbol
_atom_site_fract_x
_atom_site_fract_y
_atom_site_fract_z
_atom_site_U_iso_or_equiv
_atom_site_adp_type
_atom_site_occupancy
_atom_site_site_symmetry_order
_atom_site_calc_flag
_atom_site_refinement_flags_posn
_atom_site_refinement_flags_adp
_atom_site_refinement_flags_occupancy
_atom_site_disorder_assembly
_atom_site_disorder_group
S1 S 0.33334(9) 0.12645(10) 0.54148(2) 0.0468(2) Uani 1 1 d . . . . .
O1 O 0.2843(4) 0.5316(3) 0.61680(6) 0.0712(8) Uani 1 1 d . . . . .
N1 N 0.4180(3) 0.4817(3) 0.58088(6) 0.0479(6) Uani 1 1 d . . . . .
H1 H 0.416035 0.407049 0.570574 0.057 Uiso 1 1 calc R U . . .
C1 C 0.2632(3) 0.1603(3) 0.60756(6) 0.0353(6) Uani 1 1 d . . . . .
C2 C 0.1593(4) 0.0035(4) 0.61357(6) 0.0422(7) Uani 1 1 d . . . . .
C3 C 0.0056(4) -0.0443(4) 0.62168(7) 0.0479(7) Uani 1 1 d . . . . .
C4 C -0.0385(4) 0.0660(4) 0.62472(7) 0.0523(8) Uani 1 1 d . . . . .
H4 H -0.138744 0.035395 0.630951 0.063 Uiso 1 1 calc R U . . .
C5 C 0.0616(4) 0.2191(4) 0.61877(7) 0.0482(7) Uani 1 1 d . . . . .
H5 H 0.027980 0.290051 0.620866 0.058 Uiso 1 1 calc R U . . .
C6 C 0.2134(3) 0.2697(4) 0.60962(6) 0.0373(6) Uani 1 1 d . . . . .
C7 C 0.3098(4) 0.4391(4) 0.60340(6) 0.0416(6) Uani 1 1 d . . . . .
C8 C 0.5334(4) 0.6305(4) 0.57184(7) 0.0421(6) Uani 1 1 d . . . . .
C9 C 0.5423(4) 0.7666(4) 0.58217(7) 0.0454(7) Uani 1 1 d . . . . .
H9 H 0.469091 0.763304 0.595974 0.055 Uiso 1 1 calc R U . . .
C10 C 0.6612(4) 0.9070(4) 0.57167(8) 0.0512(8) Uani 1 1 d . . . . .
H10 H 0.665573 0.997125 0.578561 0.061 Uiso 1 1 calc R U . . .
C11 C 0.7741(4) 0.9183(4) 0.55129(8) 0.0509(8) Uani 1 1 d . . . . .
C12 C 0.7636(5) 0.7811(4) 0.54175(8) 0.0570(9) Uani 1 1 d . . . . .
H12 H 0.837820 0.784119 0.528293 0.068 Uiso 1 1 calc R U . . .
C13 C 0.6461(5) 0.6409(4) 0.55169(8) 0.0565(9) Uani 1 1 d . . . . .
H13 H 0.642182 0.551028 0.544728 0.068 Uiso 1 1 calc R U . . .
C14 C 0.9004(5) 1.0721(4) 0.53970(9) 0.0670(10) Uani 1 1 d . . . . .
H14A H 0.997751 1.075318 0.541080 0.100 Uiso 1 1 calc R U . . .
H14B H 0.903489 1.153027 0.552211 0.100 Uiso 1 1 calc R U . . .
H14C H 0.880615 1.085872 0.518410 0.100 Uiso 1 1 calc R U . . .
C15 C 0.4285(3) 0.2109(3) 0.60137(6) 0.0331(5) Uani 1 1 d . . . . .
C16 C 0.5372(3) 0.2740(3) 0.62555(6) 0.0364(6) Uani 1 1 d . . . . .
C17 C 0.6932(3) 0.3272(3) 0.61958(6) 0.0360(6) Uani 1 1 d . . . . .
C18 C 0.7381(3) 0.3168(3) 0.58940(6) 0.0374(6) Uani 1 1 d . . . . .
H18 H 0.841798 0.352729 0.585269 0.045 Uiso 1 1 calc R U . . .
C19 C 0.6318(3) 0.2541(3) 0.56533(6) 0.0368(6) Uani 1 1 d . . . . .
H19 H 0.664399 0.248832 0.545317 0.044 Uiso 1 1 calc R U . . .
C20 C 0.4767(3) 0.1992(3) 0.57126(6) 0.0343(5) Uani 1 1 d . . . . .
C21 C 0.4290(3) 0.0870(3) 0.51105(6) 0.0388(6) Uani 1 1 d . . . . .
C22 C 0.4828(4) 0.1808(4) 0.48503(7) 0.0494(7) Uani 1 1 d . . . . .
H22 H 0.469373 0.265966 0.483217 0.059 Uiso 1 1 calc R U . . .
C23 C 0.5573(4) 0.1466(5) 0.46155(7) 0.0574(9) Uani 1 1 d . . . . .
H23 H 0.593166 0.208814 0.443939 0.069 Uiso 1 1 calc R U . . .
C24 C 0.5778(4) 0.0216(5) 0.46434(8) 0.0585(9) Uani 1 1 d . . . . .
H24 H 0.628475 -0.000124 0.448715 0.070 Uiso 1 1 calc R U . . .
C25 C 0.5238(5) -0.0716(4) 0.49016(8) 0.0578(8) Uani 1 1 d . . . . .
H25 H 0.538519 -0.155992 0.492027 0.069 Uiso 1 1 calc R U . . .
C26 C 0.4478(4) -0.0403(4) 0.51332(7) 0.0480(7) Uani 1 1 d . . . . .
H26 H 0.409178 -0.105102 0.530523 0.058 Uiso 1 1 calc R U . . .
C27 C -0.1114(4) -0.2117(5) 0.62736(9) 0.0664(10) Uani 1 1 d . . . . .
H27A H -0.115865 -0.271709 0.609529 0.100 Uiso 1 1 calc R U . . .
H27B H -0.210950 -0.222255 0.630814 0.100 Uiso 1 1 calc R U . . .
H27C H -0.081741 -0.247785 0.645341 0.100 Uiso 1 1 calc R U . . .
C28 C 0.2128(4) -0.1119(4) 0.61187(9) 0.0581(8) Uani 1 1 d . . . . .
H28A H 0.191345 -0.157946 0.591547 0.087 Uiso 1 1 calc R U . . .
H28B H 0.159644 -0.190595 0.627271 0.087 Uiso 1 1 calc R U . . .
H28C H 0.321852 -0.061111 0.615721 0.087 Uiso 1 1 calc R U . . .
C29 C 0.4862(4) 0.2858(5) 0.65814(7) 0.0564(9) Uani 1 1 d . . . . .
H29A H 0.537440 0.255112 0.672973 0.085 Uiso 1 1 calc R U . . .
H29B H 0.376621 0.219461 0.659935 0.085 Uiso 1 1 calc R U . . .
H29C H 0.512192 0.390467 0.662156 0.085 Uiso 1 1 calc R U . . .
C30 C 0.8132(4) 0.3950(4) 0.64492(7) 0.0473(7) Uani 1 1 d . . . . .
H30A H 0.800330 0.470297 0.656340 0.071 Uiso 1 1 calc R U . . .
H30B H 0.914244 0.443490 0.635781 0.071 Uiso 1 1 calc R U . . .
H30C H 0.801422 0.314571 0.658766 0.071 Uiso 1 1 calc R U . . .

loop_
_atom_site_aniso_label
_atom_site_aniso_U_11
_atom_site_aniso_U_22
_atom_site_aniso_U_33
_atom_site_aniso_U_23
_atom_site_aniso_U_13
_atom_site_aniso_U_12
S1 0.0427(4) 0.0652(5) 0.0395(3) -0.0121(3) -0.0077(3) 0.0323(4)
O1 0.086(2) 0.0535(15) 0.0732(16) -0.0103(13) 0.0292(15) 0.0344(14)
N1 0.0605(16) 0.0382(14) 0.0520(13) 0.0039(11) 0.0170(12) 0.0299(13)
C1 0.0343(14) 0.0428(15) 0.0303(11) -0.0005(10) -0.0006(10) 0.0204(13)
C2 0.0441(16) 0.0451(16) 0.0341(13) 0.0043(11) -0.0009(11) 0.0198(13)
C3 0.0365(15) 0.0554(19) 0.0394(14) 0.0037(13) -0.0018(12) 0.0137(15)
C4 0.0350(16) 0.069(2) 0.0473(16) 0.0011(15) 0.0048(13) 0.0214(16)
C5 0.0423(17) 0.062(2) 0.0485(15) -0.0033(14) 0.0024(13) 0.0321(16)
C6 0.0377(14) 0.0458(16) 0.0333(12) -0.0036(12) 0.0012(11) 0.0246(13)
C7 0.0453(16) 0.0497(17) 0.0371(13) -0.0058(12) 0.0009(11) 0.0291(14)
C8 0.0502(17) 0.0402(15) 0.0447(15) 0.0041(12) 0.0025(13) 0.0291(14)
C9 0.0503(18) 0.0455(18) 0.0492(16) -0.0023(13) -0.0023(14) 0.0304(15)
C10 0.059(2) 0.0424(17) 0.0570(18) -0.0041(14) -0.0067(15) 0.0293(16)
C11 0.0514(19) 0.0484(18) 0.0525(17) 0.0066(14) -0.0058(14) 0.0245(16)
C12 0.067(2) 0.053(2) 0.0597(19) 0.0145(16) 0.0206(17) 0.0369(18)
C13 0.075(2) 0.0475(19) 0.0616(19) 0.0132(15) 0.0240(18) 0.0414(18)
C14 0.067(2) 0.051(2) 0.069(2) 0.0086(17) 0.0042(19) 0.0190(19)
C15 0.0337(13) 0.0331(13) 0.0358(12) 0.0017(10) 0.0006(10) 0.0193(11)
C16 0.0379(15) 0.0419(15) 0.0323(12) 0.0008(10) 0.0001(11) 0.0221(13)
C17 0.0369(14) 0.0348(14) 0.0370(12) 0.0002(11) -0.0023(11) 0.0183(12)
C18 0.0330(14) 0.0386(15) 0.0427(13) 0.0001(12) 0.0005(11) 0.0194(12)
C19 0.0381(14) 0.0400(15) 0.0357(12) -0.0008(11) 0.0019(11) 0.0222(13)
C20 0.0379(14) 0.0350(14) 0.0339(12) -0.0019(10) -0.0018(10) 0.0212(12)
C21 0.0397(15) 0.0382(15) 0.0332(12) -0.0061(10) -0.0080(11) 0.0155(13)
C22 0.061(2) 0.0504(18) 0.0420(14) 0.0030(13) -0.0052(14) 0.0313(16)
C23 0.060(2) 0.067(2) 0.0382(14) 0.0044(15) 0.0027(14) 0.0267(19)
C24 0.057(2) 0.076(3) 0.0428(16) -0.0173(16) -0.0026(14) 0.0335(19)
C25 0.072(2) 0.058(2) 0.0565(18) -0.0172(17) -0.0087(17) 0.0420(19)
C26 0.058(2) 0.0441(17) 0.0428(14) -0.0020(12) -0.0040(13) 0.0268(16)
C27 0.048(2) 0.061(2) 0.066(2) 0.0129(18) 0.0027(17) 0.0091(18)
C28 0.060(2) 0.0452(18) 0.067(2) 0.0097(16) 0.0022(17) 0.0248(17)
C29 0.0496(19) 0.086(3) 0.0340(15) -0.0033(15) -0.0005(13) 0.0339(19)
C30 0.0371(15) 0.0542(19) 0.0474(15) -0.0058(14) -0.0073(13) 0.0204(14)

loop_
_atom_type_symbol
_atom_type_description
_atom_type_scat_dispersion_real
_atom_type_scat_dispersion_imag
_atom_type_scat_source
C C 0.0181 0.0091 'International Tables Vol C Tables 4.2.6.8 and 6.1.1.4'
H H 0.0000 0.0000 'International Tables Vol C Tables 4.2.6.8 and 6.1.1.4'
N N 0.0311 0.0180 'International Tables Vol C Tables 4.2.6.8 and 6.1.1.4'
O O 0.0492 0.0322 'International Tables Vol C Tables 4.2.6.8 and 6.1.1.4'
S S 0.3331 0.5567 'International Tables Vol C Tables 4.2.6.8 and 6.1.1.4'

loop_
_geom_angle_atom_site_label_1
_geom_angle_atom_site_label_2
_geom_angle_atom_site_label_3
_geom_angle
_geom_angle_site_symmetry_1
_geom_angle_site_symmetry_3
_geom_angle_publ_flag
C21 S1 C20 101.85(13) . . ?
C7 N1 H1 115.3 . . ?
C7 N1 C8 129.4(3) . . ?
C8 N1 H1 115.3 . . ?
C2 C1 C6 120.1(3) . . ?
C2 C1 C15 119.2(3) . . ?
C6 C1 C15 120.6(3) . . ?
C1 C2 C28 120.1(3) . . ?
C3 C2 C1 119.8(3) . . ?
C3 C2 C28 120.1(3) . . ?
C2 C3 C27 121.8(3) . . ?
C4 C3 C2 118.9(3) . . ?
C4 C3 C27 119.4(3) . . ?
C3 C4 H4 119.1 . . ?
C5 C4 C3 121.8(3) . . ?
C5 C4 H4 119.1 . . ?
C4 C5 H5 119.6 . . ?
C4 C5 C6 120.8(3) . . ?
C6 C5 H5 119.6 . . ?
C1 C6 C7 126.1(3) . . ?
C5 C6 C1 118.5(3) . . ?
C5 C6 C7 115.4(3) . . ?
O1 C7 N1 122.4(3) . . ?
O1 C7 C6 121.0(3) . . ?
N1 C7 C6 116.5(3) . . ?
C9 C8 N1 124.3(3) . . ?
C13 C8 N1 117.3(3) . . ?
C13 C8 C9 118.4(3) . . ?
C8 C9 H9 120.3 . . ?
C10 C9 C8 119.3(3) . . ?
C10 C9 H9 120.3 . . ?
C9 C10 H10 118.7 . . ?
C9 C10 C11 122.7(3) . . ?
C11 C10 H10 118.7 . . ?
C10 C11 C14 121.7(3) . . ?
C12 C11 C10 116.7(3) . . ?
C12 C11 C14 121.6(4) . . ?
C11 C12 H12 119.2 . . ?
C13 C12 C11 121.6(3) . . ?
C13 C12 H12 119.2 . . ?
C8 C13 H13 119.3 . . ?
C12 C13 C8 121.4(3) . . ?
C12 C13 H13 119.3 . . ?
C11 C14 H14A 109.5 . . ?
C11 C14 H14B 109.5 . . ?
C11 C14 H14C 109.5 . . ?
H14A C14 H14B 109.5 . . ?
H14A C14 H14C 109.5 . . ?
H14B C14 H14C 109.5 . . ?
C16 C15 C1 119.9(2) . . ?
C16 C15 C20 119.8(2) . . ?
C20 C15 C1 120.3(2) . . ?
C15 C16 C29 120.2(3) . . ?
C17 C16 C15 120.1(2) . . ?
C17 C16 C29 119.7(3) . . ?
C16 C17 C30 121.7(2) . . ?
C18 C17 C16 118.8(3) . . ?
C18 C17 C30 119.5(3) . . ?
C17 C18 H18 119.2 . . ?
C19 C18 C17 121.6(3) . . ?
C19 C18 H18 119.2 . . ?
C18 C19 H19 120.2 . . ?
C20 C19 C18 119.7(2) . . ?
C20 C19 H19 120.2 . . ?
C15 C20 S1 117.0(2) . . ?
C19 C20 S1 122.9(2) . . ?
C19 C20 C15 119.9(2) . . ?
C22 C21 S1 120.8(2) . . ?
C26 C21 S1 119.4(2) . . ?
C26 C21 C22 119.8(3) . . ?
C21 C22 H22 120.3 . . ?
C21 C22 C23 119.4(3) . . ?
C23 C22 H22 120.3 . . ?
C22 C23 H23 119.9 . . ?
C24 C23 C22 120.2(3) . . ?
C24 C23 H23 119.9 . . ?
C23 C24 H24 119.9 . . ?
C23 C24 C25 120.2(3) . . ?
C25 C24 H24 119.9 . . ?
C24 C25 H25 120.0 . . ?
C24 C25 C26 120.1(3) . . ?
C26 C25 H25 120.0 . . ?
C21 C26 H26 119.9 . . ?
C25 C26 C21 120.2(3) . . ?
C25 C26 H26 119.9 . . ?
C3 C27 H27A 109.5 . . ?
C3 C27 H27B 109.5 . . ?
C3 C27 H27C 109.5 . . ?
H27A C27 H27B 109.5 . . ?
H27A C27 H27C 109.5 . . ?
H27B C27 H27C 109.5 . . ?
C2 C28 H28A 109.5 . . ?
C2 C28 H28B 109.5 . . ?
C2 C28 H28C 109.5 . . ?
H28A C28 H28B 109.5 . . ?
H28A C28 H28C 109.5 . . ?
H28B C28 H28C 109.5 . . ?
C16 C29 H29A 109.5 . . ?
C16 C29 H29B 109.5 . . ?
C16 C29 H29C 109.5 . . ?
H29A C29 H29B 109.5 . . ?
H29A C29 H29C 109.5 . . ?
H29B C29 H29C 109.5 . . ?
C17 C30 H30A 109.5 . . ?
C17 C30 H30B 109.5 . . ?
C17 C30 H30C 109.5 . . ?
H30A C30 H30B 109.5 . . ?
H30A C30 H30C 109.5 . . ?
H30B C30 H30C 109.5 . . ?

loop_
_geom_bond_atom_site_label_1
_geom_bond_atom_site_label_2
_geom_bond_distance
_geom_bond_site_symmetry_2
_geom_bond_publ_flag
S1 C20 1.783(3) . ?
S1 C21 1.777(3) . ?
O1 C7 1.220(4) . ?
N1 H1 0.8600 . ?
N1 C7 1.352(4) . ?
N1 C8 1.408(4) . ?
C1 C2 1.407(4) . ?
C1 C6 1.414(4) . ?
C1 C15 1.492(4) . ?
C2 C3 1.407(4) . ?
C2 C28 1.499(5) . ?
C3 C4 1.385(5) . ?
C3 C27 1.509(5) . ?
C4 H4 0.9300 . ?
C4 C5 1.372(5) . ?
C5 H5 0.9300 . ?
C5 C6 1.397(4) . ?
C6 C7 1.497(5) . ?
C8 C9 1.392(4) . ?
C8 C13 1.384(4) . ?
C9 H9 0.9300 . ?
C9 C10 1.387(5) . ?
C10 H10 0.9300 . ?
C10 C11 1.388(5) . ?
C11 C12 1.386(5) . ?
C11 C14 1.506(5) . ?
C12 H12 0.9300 . ?
C12 C13 1.373(5) . ?
C13 H13 0.9300 . ?
C14 H14A 0.9600 . ?
C14 H14B 0.9600 . ?
C14 H14C 0.9600 . ?
C15 C16 1.405(4) . ?
C15 C20 1.405(4) . ?
C16 C17 1.399(4) . ?
C16 C29 1.514(4) . ?
C17 C18 1.393(4) . ?
C17 C30 1.507(4) . ?
C18 H18 0.9300 . ?
C18 C19 1.388(4) . ?
C19 H19 0.9300 . ?
C19 C20 1.387(4) . ?
C21 C22 1.384(4) . ?
C21 C26 1.381(5) . ?
C22 H22 0.9300 . ?
C22 C23 1.395(5) . ?
C23 H23 0.9300 . ?
C23 C24 1.371(6) . ?
C24 H24 0.9300 . ?
C24 C25 1.374(5) . ?
C25 H25 0.9300 . ?
C25 C26 1.380(5) . ?
C26 H26 0.9300 . ?
C27 H27A 0.9600 . ?
C27 H27B 0.9600 . ?
C27 H27C 0.9600 . ?
C28 H28A 0.9600 . ?
C28 H28B 0.9600 . ?
C28 H28C 0.9600 . ?
C29 H29A 0.9600 . ?
C29 H29B 0.9600 . ?
C29 H29C 0.9600 . ?
C30 H30A 0.9600 . ?
C30 H30B 0.9600 . ?
C30 H30C 0.9600 . ?

loop_
_geom_torsion_atom_site_label_1
_geom_torsion_atom_site_label_2
_geom_torsion_atom_site_label_3
_geom_torsion_atom_site_label_4
_geom_torsion
_geom_torsion_site_symmetry_1
_geom_torsion_site_symmetry_2
_geom_torsion_site_symmetry_3
_geom_torsion_site_symmetry_4
_geom_torsion_publ_flag
S1 C21 C22 C23 -180.0(3) . . . . ?
S1 C21 C26 C25 -179.0(3) . . . . ?
N1 C8 C9 C10 -179.9(3) . . . . ?
N1 C8 C13 C12 -179.7(3) . . . . ?
C1 C2 C3 C4 -2.4(4) . . . . ?
C1 C2 C3 C27 178.0(3) . . . . ?
C1 C6 C7 O1 -150.3(3) . . . . ?
C1 C6 C7 N1 34.0(4) . . . . ?
C1 C15 C16 C17 -177.5(3) . . . . ?
C1 C15 C16 C29 2.1(4) . . . . ?
C1 C15 C20 S1 1.3(3) . . . . ?
C1 C15 C20 C19 176.6(3) . . . . ?
C2 C1 C6 C5 2.3(4) . . . . ?
C2 C1 C6 C7 -178.9(3) . . . . ?
C2 C1 C15 C16 -97.4(3) . . . . ?
C2 C1 C15 C20 84.2(3) . . . . ?
C2 C3 C4 C5 2.8(5) . . . . ?
C3 C4 C5 C6 -0.5(5) . . . . ?
C4 C5 C6 C1 -2.0(4) . . . . ?
C4 C5 C6 C7 179.1(3) . . . . ?
C5 C6 C7 O1 28.6(4) . . . . ?
C5 C6 C7 N1 -147.1(3) . . . . ?
C6 C1 C2 C3 -0.1(4) . . . . ?
C6 C1 C2 C28 -179.0(3) . . . . ?
C6 C1 C15 C16 78.0(3) . . . . ?
C6 C1 C15 C20 -100.4(3) . . . . ?
C7 N1 C8 C9 -10.0(5) . . . . ?
C7 N1 C8 C13 169.1(3) . . . . ?
C8 N1 C7 O1 10.7(5) . . . . ?
C8 N1 C7 C6 -173.7(3) . . . . ?
C8 C9 C10 C11 -0.6(5) . . . . ?
C9 C8 C13 C12 -0.5(5) . . . . ?
C9 C10 C11 C12 -0.3(5) . . . . ?
C9 C10 C11 C14 178.7(3) . . . . ?
C10 C11 C12 C13 0.8(5) . . . . ?
C11 C12 C13 C8 -0.4(6) . . . . ?
C13 C8 C9 C10 1.0(5) . . . . ?
C14 C11 C12 C13 -178.3(4) . . . . ?
C15 C1 C2 C3 175.4(3) . . . . ?
C15 C1 C2 C28 -3.6(4) . . . . ?
C15 C1 C6 C5 -173.1(2) . . . . ?
C15 C1 C6 C7 5.7(4) . . . . ?
C15 C16 C17 C18 0.2(4) . . . . ?
C15 C16 C17 C30 -179.7(3) . . . . ?
C16 C15 C20 S1 -177.1(2) . . . . ?
C16 C15 C20 C19 -1.8(4) . . . . ?
C16 C17 C18 C19 -0.5(4) . . . . ?
C17 C18 C19 C20 -0.4(4) . . . . ?
C18 C19 C20 S1 176.5(2) . . . . ?
C18 C19 C20 C15 1.6(4) . . . . ?
C20 S1 C21 C22 -106.3(3) . . . . ?
C20 S1 C21 C26 74.5(3) . . . . ?
C20 C15 C16 C17 0.9(4) . . . . ?
C20 C15 C16 C29 -179.5(3) . . . . ?
C21 S1 C20 C15 -166.3(2) . . . . ?
C21 S1 C20 C19 18.6(3) . . . . ?
C21 C22 C23 C24 -0.4(5) . . . . ?
C22 C21 C26 C25 1.8(5) . . . . ?
C22 C23 C24 C25 0.6(6) . . . . ?
C23 C24 C25 C26 0.4(6) . . . . ?
C24 C25 C26 C21 -1.6(5) . . . . ?
C26 C21 C22 C23 -0.8(5) . . . . ?
C27 C3 C4 C5 -177.7(3) . . . . ?
C28 C2 C3 C4 176.5(3) . . . . ?
C28 C2 C3 C27 -3.0(5) . . . . ?
C29 C16 C17 C18 -179.3(3) . . . . ?
C29 C16 C17 C30 0.7(4) . . . . ?
C30 C17 C18 C19 179.5(3) . . . . ?
